data_1550482
loop_
_publ_author_name
'Li, Jianfeng'
'Oliver, Allen G.'
'Scheidt, W. Robert'

_publ_section_title
;
 Bis(1-phenylimidazole)[5,10,15,20-tetrakis(2-pivalamidophenyl)porphinato]iron(III)
 trifluoromethanesulfonate chlorobenzene disolvate
;
_journal_coeditor_code PK4022
_journal_issue 1
_journal_name_full IUCrData
_journal_page_first x190015
_journal_paper_doi 10.1107/S2414314619000154
_journal_volume 4
_journal_year 2019
_chemical_formula_iupac '[Fe (C64 H64 N8 O4) (C9 H8 N2)2] (C F3 O3 S) , 2C6 H5 Cl'
_chemical_formula_moiety 'C82 H80 Fe N12 O4, C F3 O3 S, 2(C6 H5 Cl)'
_chemical_formula_sum 'C95 H90 Cl2 F3 Fe N12 O7 S'
_chemical_formula_weight 1727.59
_chemical_name_common FeIIITpivPP1-PhyIm2-Triflate
_chemical_name_systematic
'Bis(1-phenylimidazole)[5,10,15,20-tetrakis(2-pivalamidophenyl)porphinato]iron(III) trifluoromethanesulfonate chlorobenzene disolvate'
_space_group_crystal_system triclinic
_space_group_IT_number 2
_space_group_name_Hall '-P 1'
_space_group_name_H-M_alt 'P -1'
_symmetry_space_group_name_Hall '-P 1'
_symmetry_space_group_name_H-M 'P -1'
_atom_sites_solution_hydrogens geom
_audit_creation_method SHELXL-2018/3
_cell_angle_alpha 88.061(2)
_cell_angle_beta 72.058(2)
_cell_angle_gamma 77.104(2)
_cell_formula_units_Z 2
_cell_length_a 12.2257(4)
_cell_length_b 19.3422(8)
_cell_length_c 19.5199(8)
_cell_measurement_reflns_used 9744
_cell_measurement_temperature 100(2)
_cell_measurement_theta_max 26.89
_cell_measurement_theta_min 2.2623
_cell_volume 4277.6(3)
_computing_cell_refinement
;
SAINT (Bruker, 2012)
;
_computing_data_collection
;
APEX2 (Bruker, 2012)
;
_computing_data_reduction
;
SAINT (Bruker, 2012)
;
_computing_molecular_graphics
;
ORTEPIII (Burnett & Johnson, 1996)
;
_computing_publication_material
;
<i>SHELXL2018/3</i> (Sheldrick, 2015b) and publCIF (Westrip,
2010)
;
_computing_structure_refinement
;
<i>SHELXL2018/3</i> (Sheldrick, 2015b)
;
_computing_structure_solution
;
SHELXT (Sheldrick, 2015a)
;
_diffrn_ambient_temperature 100(2)
_diffrn_detector_area_resol_mean 8.33
_diffrn_measured_fraction_theta_full 0.990
_diffrn_measured_fraction_theta_max 0.985
_diffrn_measurement_device_type 'Bruker SMART APEX CCD area detector'
_diffrn_measurement_method '\f and \w scans'
_diffrn_radiation_type MoK\a
_diffrn_radiation_wavelength 0.71073
_diffrn_reflns_av_R_equivalents 0.0524
_diffrn_reflns_av_unetI/netI 0.0449
_diffrn_reflns_limit_h_max 11
_diffrn_reflns_limit_h_min -15
_diffrn_reflns_limit_k_max 24
_diffrn_reflns_limit_k_min -24
_diffrn_reflns_limit_l_max 24
_diffrn_reflns_limit_l_min -24
_diffrn_reflns_number 113863
_diffrn_reflns_theta_full 25.242
_diffrn_reflns_theta_max 26.889
_diffrn_reflns_theta_min 1.081
_diffrn_source 'fine-focus sealed tube'
_exptl_absorpt_coefficient_mu 0.334
_exptl_absorpt_correction_T_max 0.983
_exptl_absorpt_correction_T_min 0.949
_exptl_absorpt_correction_type multi-scan
_exptl_absorpt_process_details
;
(SADABS; Krause <i>et al.</i>,  2015)
;
_exptl_crystal_colour black
_exptl_crystal_density_diffrn 1.341
_exptl_crystal_description needle
_exptl_crystal_F_000 1806
_exptl_crystal_size_max 0.500
_exptl_crystal_size_mid 0.130
_exptl_crystal_size_min 0.050
_refine_diff_density_max 1.052
_refine_diff_density_min -0.681
_refine_ls_extinction_method none
_refine_ls_goodness_of_fit_ref 1.027
_refine_ls_hydrogen_treatment constr
_refine_ls_matrix_type full
_refine_ls_number_parameters 1135
_refine_ls_number_reflns 18189
_refine_ls_number_restraints 133
_refine_ls_restrained_S_all 1.043
_refine_ls_R_factor_all 0.0800
_refine_ls_R_factor_gt 0.0448
_refine_ls_shift/su_max 0.001
_refine_ls_shift/su_mean 0.000
_refine_ls_structure_factor_coef Fsqd
_refine_ls_weighting_details 'w=1/[\s^2^(Fo^2^)+(0.0436P)^2^+5.9854P] where P=(Fo^2^+2Fc^2^)/3'
_refine_ls_weighting_scheme calc
_refine_ls_wR_factor_gt 0.1032
_refine_ls_wR_factor_ref 0.1236
_reflns_number_gt 12915
_reflns_number_total 18189
_reflns_threshold_expression 'I > 2\s(I)'
_cod_data_source_file pk4022sup1.cif
_cod_data_source_block I
_cod_database_code 1550482
_shelx_space_group_comment
;
The symmetry employed for this shelxl refinement is uniquely defined
by the following loop, which should always be used as a source of
symmetry information in preference to the above space-group names.
They are only intended as comments.
;
_shelx_estimated_absorpt_t_min 0.851
_shelx_estimated_absorpt_t_max 0.983

loop_
_space_group_symop_operation_xyz
'x, y, z'
'-x, -y, -z'

loop_
_atom_site_type_symbol
_atom_site_label
_atom_site_fract_x
_atom_site_fract_y
_atom_site_fract_z
_atom_site_U_iso_or_equiv
_atom_site_adp_type
_atom_site_calc_flag
_atom_site_occupancy
_atom_site_disorder_assembly
_atom_site_disorder_group
Fe Fe1 0.93950(3) 0.75015(2) 0.63711(2) 0.01074(8) Uani d 1 . .
N N1 0.78809(16) 0.72388(10) 0.64703(10) 0.0123(4) Uani d 1 . .
N N2 0.86067(16) 0.85140(10) 0.64050(10) 0.0122(4) Uani d 1 . .
N N3 1.09012(16) 0.77709(10) 0.62626(10) 0.0123(4) Uani d 1 . .
N N4 1.01776(16) 0.64883(10) 0.63486(10) 0.0121(4) Uani d 1 . .
N N5 0.90366(16) 0.75372(10) 0.74229(10) 0.0133(4) Uani d 1 . .
N N6 0.80318(18) 0.76676(11) 0.85683(11) 0.0203(4) Uani d 1 . .
N N7 0.97438(16) 0.74543(10) 0.53204(10) 0.0127(4) Uani d 1 . .
N N8 0.96989(17) 0.71990(10) 0.42456(10) 0.0148(4) Uani d 1 . .
N N9 0.45521(17) 0.94748(11) 0.70142(11) 0.0177(4) Uani d 1 . .
H H9A 0.451504 0.914169 0.733357 0.021 Uiso calc 1 . .
N N10 1.00682(18) 0.98738(11) 0.76731(11) 0.0193(4) Uani d 1 . .
H H10A 1.041310 0.945419 0.778348 0.023 Uiso calc 1 . .
N N11 1.35206(17) 0.58124(10) 0.69671(10) 0.0169(4) Uani d 1 . .
H H11A 1.321549 0.622192 0.720893 0.020 Uiso calc 1 . .
N N12 0.7180(2) 0.53529(11) 0.77801(11) 0.0239(5) Uani d 1 . .
H H12A 0.720816 0.580372 0.774378 0.029 Uiso calc 1 . .
O O1 0.45350(18) 1.06302(10) 0.68223(11) 0.0312(4) Uani d 1 . .
O O2 0.85973(18) 1.08432(10) 0.80426(11) 0.0361(5) Uani d 1 . .
O O3 1.37302(17) 0.46263(9) 0.70258(10) 0.0271(4) Uani d 1 . .
O O4 0.6706(3) 0.45394(13) 0.86069(13) 0.0581(7) Uani d 1 . .
C C(A1 0.7647(2) 0.65742(12) 0.65465(12) 0.0140(5) Uani d 1 . .
C C(A2 0.68793(19) 0.76795(12) 0.63857(12) 0.0141(5) Uani d 1 . .
C C(A3 0.75130(19) 0.87917(12) 0.63296(12) 0.0136(5) Uani d 1 . .
C C(A4 0.9078(2) 0.90904(12) 0.64430(12) 0.0135(4) Uani d 1 . .
C C(A5 1.1091(2) 0.84386(12) 0.62972(12) 0.0130(4) Uani d 1 . .
C C(A6 1.20033(19) 0.73253(12) 0.60811(12) 0.0125(4) Uani d 1 . .
C C(A7 1.13631(19) 0.62089(12) 0.62138(12) 0.0131(4) Uani d 1 . .
C C(A8 0.9655(2) 0.59181(12) 0.64406(12) 0.0136(5) Uani d 1 . .
C C(B1 0.6456(2) 0.66096(13) 0.65649(13) 0.0187(5) Uani d 1 . .
H H(BA 0.606704 0.622661 0.664286 0.022 Uiso calc 1 . .
C C(B2 0.5990(2) 0.72842(13) 0.64517(13) 0.0180(5) Uani d 1 . .
H H(BB 0.521806 0.746569 0.642101 0.022 Uiso calc 1 . .
C C(B3 0.7296(2) 0.95499(12) 0.63294(13) 0.0164(5) Uani d 1 . .
H H(BC 0.661283 0.986508 0.627587 0.020 Uiso calc 1 . .
C C(B4 0.8248(2) 0.97318(12) 0.64197(12) 0.0161(5) Uani d 1 . .
H H(BD 0.834640 1.020057 0.646023 0.019 Uiso calc 1 . .
C C(B5 1.2328(2) 0.84081(12) 0.61406(12) 0.0156(5) Uani d 1 . .
H H(BE 1.268116 0.879785 0.614407 0.019 Uiso calc 1 . .
C C(B6 1.2888(2) 0.77294(12) 0.59891(12) 0.0151(5) Uani d 1 . .
H H(BF 1.371733 0.754760 0.584696 0.018 Uiso calc 1 . .
C C(B7 1.1577(2) 0.54518(12) 0.62501(12) 0.0153(5) Uani d 1 . .
H H(BG 1.231943 0.513478 0.618562 0.018 Uiso calc 1 . .
C C(B8 1.0527(2) 0.52738(12) 0.63928(12) 0.0160(5) Uani d 1 . .
H H(BH 1.039078 0.480762 0.645107 0.019 Uiso calc 1 . .
C C(M1 0.67276(19) 0.83982(12) 0.62630(12) 0.0140(5) Uani d 1 . .
C C(M2 1.0239(2) 0.90646(12) 0.64069(12) 0.0134(4) Uani d 1 . .
C C(M3 1.22433(19) 0.65934(12) 0.60419(11) 0.0123(4) Uani d 1 . .
C C(M4 0.8473(2) 0.59447(12) 0.65275(12) 0.0144(5) Uani d 1 . .
C C1 0.7973(2) 0.76725(12) 0.78911(12) 0.0174(5) Uani d 1 . .
H H1A 0.726097 0.776134 0.776848 0.021 Uiso calc 1 . .
C C2 0.9206(2) 0.75124(15) 0.85209(14) 0.0261(6) Uani d 1 . .
H H2A 0.952419 0.746629 0.891130 0.031 Uiso calc 1 . .
C C3 0.9818(2) 0.74382(14) 0.78149(13) 0.0229(5) Uani d 1 . .
H H3A 1.065338 0.733434 0.761893 0.027 Uiso calc 1 . .
C C4 0.7042(2) 0.78096(15) 0.92079(13) 0.0257(6) Uani d 1 . .
C C5 0.7174(3) 0.75546(17) 0.98558(14) 0.0327(7) Uani d 1 . .
H H5A 0.791972 0.729818 0.988051 0.039 Uiso calc 1 . .
C C6 0.6201(3) 0.76804(19) 1.04663(15) 0.0415(8) Uani d 1 . .
H H6A 0.627986 0.750937 1.091449 0.050 Uiso calc 1 . .
C C7 0.5123(3) 0.8049(2) 1.04330(16) 0.0487(9) Uani d 1 . .
H H7A 0.446067 0.813150 1.085599 0.058 Uiso calc 1 . .
C C8 0.5003(3) 0.8298(2) 0.97862(17) 0.0497(9) Uani d 1 . .
H H8A 0.425502 0.854848 0.976083 0.060 Uiso calc 1 . .
C C9 0.5975(3) 0.81835(18) 0.91698(16) 0.0401(8) Uani d 1 . .
H H9B 0.589790 0.836418 0.872429 0.048 Uiso calc 1 . .
C C10 0.9264(2) 0.71164(12) 0.49569(12) 0.0147(5) Uani d 1 . .
H H10B 0.868715 0.684991 0.516925 0.018 Uiso calc 1 . .
C C11 1.0516(2) 0.76081(13) 0.41534(13) 0.0182(5) Uani d 1 . .
H H11B 1.097728 0.775282 0.370849 0.022 Uiso calc 1 . .
C C12 1.0538(2) 0.77641(12) 0.48149(12) 0.0172(5) Uani d 1 . .
H H12B 1.102174 0.804256 0.491749 0.021 Uiso calc 1 . .
C C13 0.9392(2) 0.69018(12) 0.36889(12) 0.0175(5) Uani d 1 . .
C C14 1.0222(2) 0.67407(15) 0.30215(14) 0.0267(6) Uani d 1 . .
H H14A 1.098712 0.682900 0.293279 0.032 Uiso calc 1 . .
C C15 0.9934(3) 0.64506(17) 0.24843(15) 0.0359(7) Uani d 1 . .
H H15A 1.050234 0.633878 0.202242 0.043 Uiso calc 1 . .
C C16 0.8829(3) 0.63217(17) 0.26120(16) 0.0377(7) Uani d 1 . .
H H16A 0.863653 0.612300 0.223760 0.045 Uiso calc 1 . .
C C17 0.8001(3) 0.64787(16) 0.32788(16) 0.0324(7) Uani d 1 . .
H H17A 0.724021 0.638488 0.336520 0.039 Uiso calc 1 . .
C C18 0.8275(2) 0.67742(14) 0.38263(14) 0.0238(6) Uani d 1 . .
H H18A 0.770493 0.688713 0.428760 0.029 Uiso calc 1 . .
C C19 0.5779(2) 0.87392(12) 0.59471(12) 0.0149(5) Uani d 1 . .
C C20 0.4808(2) 0.92779(12) 0.62789(12) 0.0148(5) Uani d 1 . .
C C21 0.4066(2) 0.96134(12) 0.58949(13) 0.0176(5) Uani d 1 . .
H H21A 0.341239 0.998762 0.612043 0.021 Uiso calc 1 . .
C C22 0.4269(2) 0.94075(13) 0.51900(13) 0.0194(5) Uani d 1 . .
H H22A 0.376227 0.964484 0.493037 0.023 Uiso calc 1 . .
C C23 0.5206(2) 0.88579(13) 0.48579(13) 0.0203(5) Uani d 1 . .
H H23A 0.533937 0.870778 0.437492 0.024 Uiso calc 1 . .
C C24 0.5944(2) 0.85314(13) 0.52403(13) 0.0186(5) Uani d 1 . .
H H24A 0.658732 0.815188 0.501378 0.022 Uiso calc 1 . .
C C25 0.4362(2) 1.01582(14) 0.72430(14) 0.0229(5) Uani d 1 . .
C C26 0.3934(3) 1.02978(17) 0.80550(17) 0.0397(7) Uani d 1 . .
C C27 0.4285(10) 1.0940(5) 0.8236(6) 0.071(3) Uani d 0.5 A 1
H H27A 0.400621 1.102660 0.875956 0.106 Uiso calc 0.5 A 1
H H27B 0.514663 1.086627 0.806172 0.106 Uiso calc 0.5 A 1
H H27C 0.393442 1.135123 0.800548 0.106 Uiso calc 0.5 A 1
C C27B 0.3653(9) 1.1120(4) 0.8183(6) 0.062(3) Uani d 0.5 A 2
H H27D 0.337268 1.123551 0.870211 0.093 Uiso calc 0.5 A 2
H H27E 0.436956 1.129622 0.796028 0.093 Uiso calc 0.5 A 2
H H27F 0.304201 1.134439 0.796777 0.093 Uiso calc 0.5 A 2
C C28 0.2655(3) 1.0194(2) 0.8345(2) 0.0639(11) Uani d 1 . .
H H28A 0.261740 0.973791 0.816101 0.096 Uiso calc 1 . .
H H28B 0.240828 1.020091 0.887282 0.096 Uiso calc 1 . .
H H28C 0.212784 1.057912 0.818490 0.096 Uiso calc 1 . .
C C29 0.4624(4) 0.9731(3) 0.8428(2) 0.0852(16) Uani d 1 . .
H H29A 0.447336 0.926689 0.835217 0.128 Uiso calc 1 . .
H H29B 0.546938 0.971401 0.822396 0.128 Uiso calc 1 . .
H H29C 0.436942 0.984960 0.894538 0.128 Uiso calc 1 . .
C C30 1.0628(2) 0.97496(12) 0.63673(13) 0.0151(5) Uani d 1 . .
C C31 1.0538(2) 1.01341(12) 0.69799(13) 0.0167(5) Uani d 1 . .
C C32 1.0901(2) 1.07689(13) 0.69149(14) 0.0212(5) Uani d 1 . .
H H32A 1.083983 1.102730 0.733548 0.025 Uiso calc 1 . .
C C33 1.1349(2) 1.10282(13) 0.62478(15) 0.0225(5) Uani d 1 . .
H H33A 1.160707 1.146034 0.620802 0.027 Uiso calc 1 . .
C C34 1.1424(2) 1.06607(13) 0.56351(14) 0.0210(5) Uani d 1 . .
H H34A 1.171564 1.084481 0.517363 0.025 Uiso calc 1 . .
C C35 1.1072(2) 1.00235(12) 0.56953(13) 0.0178(5) Uani d 1 . .
H H35A 1.113423 0.976916 0.527198 0.021 Uiso calc 1 . .
C C36 0.9096(2) 1.02590(14) 0.81702(14) 0.0226(5) Uani d 1 . .
C C37 0.8650(3) 0.99098(15) 0.88829(15) 0.0315(6) Uani d 1 . .
C C38 0.7537(6) 1.0400(3) 0.9340(3) 0.0358(14) Uani d 0.5 B 1
H H38A 0.770887 1.085573 0.942376 0.054 Uiso calc 0.5 B 1
H H38B 0.693905 1.047777 0.909020 0.054 Uiso calc 0.5 B 1
H H38C 0.724034 1.018571 0.980311 0.054 Uiso calc 0.5 B 1
C C39 0.8442(8) 0.9216(4) 0.8740(4) 0.062(2) Uani d 0.5 B 1
H H39A 0.918142 0.891291 0.844295 0.093 Uiso calc 0.5 B 1
H H39B 0.815383 0.899026 0.919751 0.093 Uiso calc 0.5 B 1
H H39C 0.785253 0.928233 0.848460 0.093 Uiso calc 0.5 B 1
C C40 0.9623(6) 0.9841(4) 0.9259(4) 0.0515(17) Uani d 0.5 B 1
H H40A 0.973277 1.031353 0.934364 0.077 Uiso calc 0.5 B 1
H H40B 0.938231 0.961244 0.972040 0.077 Uiso calc 0.5 B 1
H H40C 1.036668 0.955229 0.894923 0.077 Uiso calc 0.5 B 1
C C38B 0.8238(8) 1.0476(4) 0.9482(4) 0.0571(19) Uani d 0.5 B 2
H H38D 0.767286 1.087552 0.937313 0.086 Uiso calc 0.5 B 2
H H38E 0.785846 1.027705 0.993874 0.086 Uiso calc 0.5 B 2
H H38F 0.891780 1.064291 0.952188 0.086 Uiso calc 0.5 B 2
C C39B 0.7590(7) 0.9628(5) 0.8838(5) 0.0632(19) Uani d 0.5 B 2
H H39D 0.702105 1.001295 0.871266 0.095 Uiso calc 0.5 B 2
H H39E 0.786279 0.924393 0.846869 0.095 Uiso calc 0.5 B 2
H H39F 0.721027 0.944645 0.930588 0.095 Uiso calc 0.5 B 2
C C40B 0.9517(6) 0.9309(4) 0.9077(3) 0.0385(14) Uani d 0.5 B 2
H H40D 0.980140 0.893240 0.869980 0.058 Uiso calc 0.5 B 2
H H40E 1.018473 0.948605 0.912041 0.058 Uiso calc 0.5 B 2
H H40F 0.912539 0.912019 0.953726 0.058 Uiso calc 0.5 B 2
C C41 1.35014(19) 0.62121(12) 0.57741(12) 0.0138(5) Uani d 1 . .
C C42 1.4096(2) 0.58184(12) 0.62156(12) 0.0150(5) Uani d 1 . .
C C43 1.5264(2) 0.54604(12) 0.59258(14) 0.0189(5) Uani d 1 . .
H H43A 1.565600 0.517851 0.622499 0.023 Uiso calc 1 . .
C C44 1.5858(2) 0.55102(13) 0.52089(14) 0.0204(5) Uani d 1 . .
H H44A 1.666015 0.526754 0.501613 0.025 Uiso calc 1 . .
C C45 1.5290(2) 0.59128(13) 0.47688(14) 0.0213(5) Uani d 1 . .
H H45A 1.570152 0.595207 0.427462 0.026 Uiso calc 1 . .
C C46 1.4122(2) 0.62573(12) 0.50505(13) 0.0171(5) Uani d 1 . .
H H46A 1.373313 0.653076 0.474496 0.021 Uiso calc 1 . .
C C47 1.3415(2) 0.52103(13) 0.73327(13) 0.0190(5) Uani d 1 . .
C C48 1.2868(2) 0.53172(15) 0.81470(14) 0.0269(6) Uani d 1 . .
C C49 1.2879(4) 0.45944(18) 0.84835(17) 0.0469(9) Uani d 1 . .
H H49A 1.369414 0.431856 0.836713 0.070 Uiso calc 1 . .
H H49B 1.253122 0.465889 0.900777 0.070 Uiso calc 1 . .
H H49C 1.241967 0.434086 0.829218 0.070 Uiso calc 1 . .
C C50 1.3608(3) 0.56876(17) 0.84500(16) 0.0404(8) Uani d 1 . .
H H50A 1.441081 0.539498 0.833847 0.061 Uiso calc 1 . .
H H50B 1.363313 0.615013 0.823247 0.061 Uiso calc 1 . .
H H50C 1.325420 0.575537 0.897367 0.061 Uiso calc 1 . .
C C51 1.1623(3) 0.5762(3) 0.83141(19) 0.0725(14) Uani d 1 . .
H H51A 1.164126 0.622249 0.809175 0.109 Uiso calc 1 . .
H H51B 1.115446 0.551602 0.812164 0.109 Uiso calc 1 . .
H H51C 1.126601 0.583404 0.883723 0.109 Uiso calc 1 . .
C C52 0.8111(2) 0.52591(12) 0.65032(13) 0.0159(5) Uani d 1 . .
C C53 0.7445(2) 0.49823(13) 0.71262(14) 0.0200(5) Uani d 1 . .
C C54 0.7070(2) 0.43628(13) 0.70741(15) 0.0244(6) Uani d 1 . .
H H54A 0.659969 0.418112 0.749261 0.029 Uiso calc 1 . .
C C55 0.7381(2) 0.40132(13) 0.64149(16) 0.0256(6) Uani d 1 . .
H H55A 0.712241 0.359067 0.638246 0.031 Uiso calc 1 . .
C C56 0.8063(2) 0.42700(13) 0.58012(15) 0.0227(5) Uani d 1 . .
H H56A 0.829207 0.401961 0.535078 0.027 Uiso calc 1 . .
C C57 0.8410(2) 0.48958(13) 0.58488(14) 0.0197(5) Uani d 1 . .
H H57A 0.886280 0.507943 0.542491 0.024 Uiso calc 1 . .
C C58 0.6885(3) 0.51220(16) 0.84629(16) 0.0330(7) Uani d 1 . .
C C59 0.6815(3) 0.56753(19) 0.90287(17) 0.0437(8) Uani d 1 . .
C C60 0.5958(3) 0.63529(19) 0.89839(19) 0.0476(9) Uani d 1 . .
H H60A 0.612784 0.649522 0.848202 0.071 Uiso calc 1 . .
H H60B 0.515196 0.627836 0.915925 0.071 Uiso calc 1 . .
H H60C 0.603378 0.672690 0.928114 0.071 Uiso calc 1 . .
C C61 0.8052(4) 0.5815(2) 0.8887(3) 0.0707(13) Uani d 1 . .
H H61A 0.827853 0.604728 0.842745 0.106 Uiso calc 1 . .
H H61B 0.804924 0.612228 0.927695 0.106 Uiso calc 1 . .
H H61C 0.861936 0.536293 0.886751 0.106 Uiso calc 1 . .
C C62 0.6760(10) 0.5335(7) 0.9734(6) 0.074(3) Uani d 0.5 C 1
H H62A 0.738347 0.490132 0.965856 0.111 Uiso calc 0.5 C 1
H H62B 0.687105 0.566484 1.006425 0.111 Uiso calc 0.5 C 1
H H62C 0.598924 0.521629 0.994236 0.111 Uiso calc 0.5 C 1
C C62B 0.6085(8) 0.5450(6) 0.9801(5) 0.058(2) Uani d 0.5 C 2
H H62D 0.652412 0.500134 0.992617 0.087 Uiso calc 0.5 C 2
H H62E 0.596506 0.581996 1.016407 0.087 Uiso calc 0.5 C 2
H H62F 0.531753 0.539076 0.978453 0.087 Uiso calc 0.5 C 2
Cl Cl1 0.30235(6) 0.85783(4) 0.41245(4) 0.03351(16) Uani d 1 . .
C C1S 0.3514(2) 0.80218(14) 0.33610(15) 0.0266(6) Uani d 1 . .
C C2S 0.4458(3) 0.74531(15) 0.32949(16) 0.0321(6) Uani d 1 . .
H H2SA 0.485009 0.738011 0.365136 0.039 Uiso calc 1 . .
C C3S 0.4820(3) 0.69942(16) 0.27036(17) 0.0391(7) Uani d 1 . .
H H3SA 0.546473 0.659870 0.265071 0.047 Uiso calc 1 . .
C C4S 0.4245(3) 0.71092(17) 0.21860(17) 0.0401(8) Uani d 1 . .
H H4SA 0.449306 0.679258 0.177813 0.048 Uiso calc 1 . .
C C5S 0.3309(3) 0.76865(17) 0.22646(16) 0.0371(7) Uani d 1 . .
H H5SA 0.291415 0.776199 0.190974 0.044 Uiso calc 1 . .
C C6S 0.2946(2) 0.81488(15) 0.28447(15) 0.0297(6) Uani d 1 . .
H H6SA 0.231428 0.855051 0.289154 0.036 Uiso calc 1 . .
Cl Cl2 -0.03510(10) 0.61394(6) 0.03481(5) 0.0669(3) Uani d 1 . .
C C7S 0.0233(3) 0.67744(18) 0.06266(16) 0.0402(8) Uani d 1 . .
C C8S -0.0485(4) 0.7405(2) 0.0915(2) 0.0681(13) Uani d 1 . .
H H8SA -0.130308 0.750223 0.096470 0.082 Uiso calc 1 . .
C C9S 0.0005(5) 0.7901(2) 0.1136(3) 0.0895(18) Uani d 1 . .
H H9SA -0.048140 0.834859 0.133265 0.107 Uiso calc 1 . .
C C10S 0.1162(6) 0.7760(3) 0.1076(3) 0.0839(16) Uani d 1 . .
H H10C 0.148177 0.810733 0.123281 0.101 Uiso calc 1 . .
C C11S 0.1867(4) 0.7132(3) 0.0797(2) 0.0658(12) Uani d 1 . .
H H11C 0.267951 0.703431 0.076114 0.079 Uiso calc 1 . .
C C12S 0.1412(3) 0.6632(2) 0.05624(17) 0.0492(9) Uani d 1 . .
H H12C 0.190909 0.618944 0.035733 0.059 Uiso calc 1 . .
C C13S 0.2419(2) 0.78784(14) 0.88701(14) 0.0246(6) Uani d 1 . .
F F1 0.14186(15) 0.76576(10) 0.91300(9) 0.0411(4) Uani d 1 . .
F F2 0.32612(15) 0.74030(9) 0.90245(9) 0.0351(4) Uani d 1 . .
F F3 0.22865(16) 0.84806(9) 0.92232(9) 0.0379(4) Uani d 1 . .
O O1S 0.1759(2) 0.85349(10) 0.78548(11) 0.0387(5) Uani d 1 . .
O O2S 0.28187(19) 0.73105(10) 0.76257(10) 0.0325(5) Uani d 1 . .
O O3S 0.38448(19) 0.82205(11) 0.77249(11) 0.0409(5) Uani d 1 . .
S S1 0.27464(6) 0.80022(3) 0.79058(3) 0.02572(15) Uani d 1 . .

loop_
_atom_site_aniso_label
_atom_site_aniso_U_11
_atom_site_aniso_U_22
_atom_site_aniso_U_33
_atom_site_aniso_U_12
_atom_site_aniso_U_13
_atom_site_aniso_U_23
Fe1 0.00788(16) 0.01159(16) 0.01288(16) -0.00152(12) -0.00373(12) -0.00079(12)
N1 0.0087(9) 0.0133(9) 0.0144(9) -0.0014(7) -0.0038(7) -0.0011(7)
N2 0.0090(9) 0.0131(9) 0.0148(9) -0.0024(7) -0.0043(7) -0.0003(7)
N3 0.0101(9) 0.0129(9) 0.0149(9) -0.0025(7) -0.0053(7) -0.0004(7)
N4 0.0085(9) 0.0135(9) 0.0152(9) -0.0031(7) -0.0046(7) -0.0002(7)
N5 0.0121(10) 0.0142(9) 0.0148(9) -0.0030(7) -0.0061(8) 0.0011(7)
N6 0.0187(11) 0.0269(11) 0.0152(10) -0.0064(9) -0.0041(8) -0.0001(8)
N7 0.0110(9) 0.0125(9) 0.0149(9) -0.0024(7) -0.0045(8) -0.0002(7)
N8 0.0132(10) 0.0159(10) 0.0156(10) -0.0028(8) -0.0053(8) -0.0001(8)
N9 0.0152(10) 0.0181(10) 0.0185(10) -0.0015(8) -0.0051(8) 0.0011(8)
N10 0.0221(11) 0.0152(10) 0.0203(10) -0.0010(8) -0.0080(9) -0.0024(8)
N11 0.0157(10) 0.0161(10) 0.0187(10) -0.0001(8) -0.0068(8) -0.0026(8)
N12 0.0336(13) 0.0171(11) 0.0238(11) -0.0116(9) -0.0092(10) 0.0035(9)
O1 0.0383(12) 0.0193(10) 0.0388(11) -0.0056(8) -0.0163(9) -0.0011(8)
O2 0.0316(11) 0.0299(11) 0.0362(11) 0.0091(9) -0.0064(9) 0.0002(9)
O3 0.0356(11) 0.0178(9) 0.0310(10) -0.0055(8) -0.0153(9) 0.0012(8)
O4 0.105(2) 0.0409(14) 0.0443(14) -0.0374(14) -0.0326(14) 0.0238(11)
C(A1 0.0119(11) 0.0159(11) 0.0151(11) -0.0049(9) -0.0041(9) -0.0014(9)
C(A2 0.0104(11) 0.0163(11) 0.0154(11) -0.0014(9) -0.0046(9) -0.0032(9)
C(A3 0.0113(11) 0.0157(11) 0.0132(11) -0.0012(9) -0.0043(9) -0.0006(9)
C(A4 0.0119(11) 0.0142(11) 0.0143(11) -0.0030(9) -0.0035(9) -0.0011(9)
C(A5 0.0132(11) 0.0153(11) 0.0126(11) -0.0051(9) -0.0055(9) -0.0004(9)
C(A6 0.0108(11) 0.0155(11) 0.0126(11) -0.0033(9) -0.0055(9) 0.0005(9)
C(A7 0.0109(11) 0.0153(11) 0.0128(11) -0.0013(9) -0.0040(9) -0.0008(9)
C(A8 0.0122(11) 0.0150(11) 0.0125(11) -0.0034(9) -0.0020(9) 0.0001(9)
C(B1 0.0131(12) 0.0176(12) 0.0270(13) -0.0056(9) -0.0067(10) -0.0009(10)
C(B2 0.0128(12) 0.0185(12) 0.0255(13) -0.0048(9) -0.0088(10) -0.0001(10)
C(B3 0.0127(12) 0.0152(12) 0.0209(12) -0.0011(9) -0.0059(9) 0.0012(9)
C(B4 0.0143(12) 0.0126(11) 0.0212(12) -0.0017(9) -0.0058(9) -0.0018(9)
C(B5 0.0136(12) 0.0175(12) 0.0182(12) -0.0055(9) -0.0072(9) 0.0008(9)
C(B6 0.0109(11) 0.0176(12) 0.0185(11) -0.0046(9) -0.0062(9) 0.0012(9)
C(B7 0.0134(11) 0.0135(11) 0.0183(11) 0.0004(9) -0.0063(9) -0.0011(9)
C(B8 0.0139(12) 0.0138(11) 0.0200(12) -0.0033(9) -0.0046(9) 0.0003(9)
C(M1 0.0092(11) 0.0169(11) 0.0144(11) -0.0015(9) -0.0024(9) -0.0002(9)
C(M2 0.0138(11) 0.0145(11) 0.0135(11) -0.0053(9) -0.0049(9) -0.0004(9)
C(M3 0.0097(11) 0.0150(11) 0.0124(10) -0.0011(9) -0.0045(8) -0.0002(8)
C(M4 0.0120(11) 0.0146(11) 0.0175(11) -0.0042(9) -0.0051(9) 0.0016(9)
C1 0.0148(12) 0.0200(12) 0.0171(12) -0.0036(9) -0.0044(9) -0.0010(9)
C2 0.0200(13) 0.0408(16) 0.0205(13) -0.0077(12) -0.0101(11) 0.0036(11)
C3 0.0156(13) 0.0328(15) 0.0212(13) -0.0021(11) -0.0093(10) 0.0011(11)
C4 0.0214(14) 0.0360(15) 0.0174(12) -0.0109(11) 0.0006(10) -0.0025(11)
C5 0.0333(16) 0.0490(18) 0.0206(14) -0.0201(14) -0.0070(12) -0.0009(12)
C6 0.046(2) 0.068(2) 0.0159(14) -0.0323(17) -0.0030(13) -0.0011(14)
C7 0.040(2) 0.077(3) 0.0222(15) -0.0238(18) 0.0088(14) -0.0103(16)
C8 0.0287(17) 0.074(3) 0.0323(17) -0.0012(16) 0.0046(14) -0.0071(17)
C9 0.0314(17) 0.056(2) 0.0223(14) -0.0011(15) 0.0016(12) 0.0002(14)
C10 0.0134(11) 0.0156(11) 0.0156(11) -0.0030(9) -0.0055(9) 0.0003(9)
C11 0.0174(12) 0.0194(12) 0.0185(12) -0.0066(10) -0.0047(10) 0.0024(9)
C12 0.0153(12) 0.0187(12) 0.0191(12) -0.0059(9) -0.0059(9) 0.0030(9)
C13 0.0214(13) 0.0168(12) 0.0173(12) -0.0033(10) -0.0114(10) 0.0019(9)
C14 0.0270(15) 0.0354(16) 0.0198(13) -0.0077(12) -0.0097(11) 0.0020(11)
C15 0.0473(19) 0.0479(19) 0.0156(13) -0.0141(15) -0.0114(13) -0.0012(12)
C16 0.054(2) 0.0457(19) 0.0259(15) -0.0215(16) -0.0237(14) 0.0008(13)
C17 0.0378(17) 0.0378(17) 0.0353(16) -0.0195(13) -0.0237(14) 0.0084(13)
C18 0.0240(14) 0.0263(14) 0.0246(13) -0.0085(11) -0.0103(11) 0.0025(11)
C19 0.0115(11) 0.0138(11) 0.0207(12) -0.0047(9) -0.0057(9) 0.0023(9)
C20 0.0120(11) 0.0139(11) 0.0209(12) -0.0068(9) -0.0058(9) 0.0025(9)
C21 0.0125(12) 0.0144(11) 0.0280(13) -0.0053(9) -0.0080(10) 0.0041(10)
C22 0.0168(12) 0.0212(13) 0.0273(13) -0.0101(10) -0.0139(10) 0.0094(10)
C23 0.0213(13) 0.0247(13) 0.0208(12) -0.0116(10) -0.0105(10) 0.0035(10)
C24 0.0145(12) 0.0184(12) 0.0232(12) -0.0040(9) -0.0060(10) -0.0012(10)
C25 0.0167(13) 0.0225(13) 0.0301(14) -0.0019(10) -0.0092(11) -0.0045(11)
C26 0.0425(18) 0.0429(18) 0.0309(15) -0.0052(14) -0.0087(13) -0.0110(13)
C27 0.105(6) 0.057(5) 0.048(4) -0.025(5) -0.015(5) -0.019(4)
C27B 0.074(5) 0.049(4) 0.049(4) -0.025(4) 0.012(5) -0.031(4)
C28 0.056(2) 0.080(3) 0.040(2) -0.009(2) 0.0050(17) -0.0094(19)
C29 0.072(3) 0.134(4) 0.040(2) 0.018(3) -0.030(2) -0.019(2)
C30 0.0095(11) 0.0135(11) 0.0239(12) -0.0005(9) -0.0088(9) 0.0009(9)
C31 0.0137(12) 0.0154(12) 0.0214(12) 0.0002(9) -0.0080(10) -0.0015(9)
C32 0.0219(13) 0.0147(12) 0.0304(14) -0.0027(10) -0.0136(11) -0.0044(10)
C33 0.0208(13) 0.0120(12) 0.0384(15) -0.0050(10) -0.0136(11) 0.0037(10)
C34 0.0186(13) 0.0190(12) 0.0264(13) -0.0044(10) -0.0086(10) 0.0057(10)
C35 0.0154(12) 0.0160(12) 0.0225(12) -0.0017(9) -0.0076(10) -0.0004(9)
C36 0.0211(13) 0.0225(13) 0.0252(13) -0.0015(10) -0.0101(11) -0.0072(10)
C37 0.0306(15) 0.0268(14) 0.0296(14) -0.0015(11) -0.0021(12) -0.0015(11)
C38 0.026(3) 0.038(3) 0.033(3) -0.001(3) 0.002(2) -0.005(2)
C39 0.068(4) 0.040(3) 0.053(4) -0.022(3) 0.027(3) -0.006(3)
C40 0.051(4) 0.062(4) 0.029(3) 0.004(3) -0.007(3) 0.008(3)
C38B 0.069(4) 0.043(3) 0.033(3) 0.006(3) 0.009(3) -0.005(3)
C39B 0.050(4) 0.070(4) 0.071(4) -0.024(3) -0.016(3) 0.023(4)
C40B 0.042(3) 0.042(3) 0.022(3) -0.002(3) -0.002(2) 0.007(2)
C41 0.0094(11) 0.0130(11) 0.0197(12) -0.0025(9) -0.0049(9) -0.0037(9)
C42 0.0132(11) 0.0126(11) 0.0209(12) -0.0036(9) -0.0065(9) -0.0031(9)
C43 0.0154(12) 0.0141(12) 0.0297(13) -0.0008(9) -0.0118(10) -0.0056(10)
C44 0.0101(12) 0.0198(13) 0.0301(14) -0.0026(9) -0.0038(10) -0.0094(10)
C45 0.0172(13) 0.0225(13) 0.0218(13) -0.0069(10) -0.0002(10) -0.0063(10)
C46 0.0137(12) 0.0177(12) 0.0210(12) -0.0044(9) -0.0061(9) -0.0015(9)
C47 0.0157(12) 0.0209(13) 0.0240(13) -0.0038(10) -0.0118(10) 0.0023(10)
C48 0.0299(15) 0.0293(15) 0.0225(13) -0.0066(12) -0.0098(11) 0.0046(11)
C49 0.079(3) 0.046(2) 0.0301(16) -0.0370(19) -0.0234(17) 0.0149(14)
C50 0.069(2) 0.0356(17) 0.0247(15) -0.0182(16) -0.0211(15) 0.0006(13)
C51 0.033(2) 0.123(4) 0.0340(19) 0.014(2) 0.0066(15) 0.019(2)
C52 0.0093(11) 0.0128(11) 0.0273(13) -0.0017(9) -0.0084(10) 0.0009(9)
C53 0.0155(12) 0.0168(12) 0.0290(14) -0.0023(9) -0.0096(10) 0.0009(10)
C54 0.0199(13) 0.0194(13) 0.0366(15) -0.0080(10) -0.0102(11) 0.0046(11)
C55 0.0208(13) 0.0142(12) 0.0467(17) -0.0054(10) -0.0160(12) -0.0010(11)
C56 0.0177(13) 0.0175(12) 0.0349(15) 0.0001(10) -0.0133(11) -0.0064(11)
C57 0.0125(12) 0.0188(12) 0.0275(13) -0.0015(9) -0.0069(10) -0.0018(10)
C58 0.0402(18) 0.0341(16) 0.0306(15) -0.0139(13) -0.0167(13) 0.0128(13)
C59 0.064(2) 0.0507(19) 0.0278(15) -0.0221(16) -0.0247(15) 0.0086(14)
C60 0.0342(18) 0.063(2) 0.0478(19) -0.0094(16) -0.0140(15) -0.0228(17)
C61 0.059(2) 0.069(3) 0.100(3) 0.006(2) -0.056(2) -0.036(2)
C62 0.104(6) 0.088(5) 0.035(4) -0.035(6) -0.021(5) 0.010(4)
C62B 0.073(5) 0.074(5) 0.023(3) -0.015(5) -0.011(4) 0.016(3)
Cl1 0.0324(4) 0.0317(4) 0.0398(4) -0.0109(3) -0.0130(3) 0.0000(3)
C1S 0.0252(14) 0.0264(14) 0.0310(15) -0.0123(11) -0.0087(12) 0.0070(11)
C2S 0.0302(16) 0.0292(15) 0.0419(17) -0.0095(12) -0.0172(13) 0.0096(13)
C3S 0.0403(18) 0.0268(16) 0.0448(18) -0.0061(13) -0.0072(15) 0.0076(13)
C4S 0.051(2) 0.0352(17) 0.0318(16) -0.0185(15) -0.0025(14) 0.0024(13)
C5S 0.0404(18) 0.0454(19) 0.0307(16) -0.0194(15) -0.0127(13) 0.0111(14)
C6S 0.0254(15) 0.0312(15) 0.0345(15) -0.0100(12) -0.0105(12) 0.0107(12)
Cl2 0.0787(7) 0.0849(8) 0.0502(5) -0.0437(6) -0.0195(5) -0.0066(5)
C7S 0.051(2) 0.050(2) 0.0228(15) -0.0162(16) -0.0133(14) 0.0024(14)
C8S 0.067(3) 0.079(3) 0.059(2) 0.018(2) -0.044(2) -0.015(2)
C9S 0.137(5) 0.049(3) 0.099(4) 0.020(3) -0.086(4) -0.020(2)
C10S 0.140(5) 0.059(3) 0.095(4) -0.040(3) -0.088(4) 0.026(3)
C11S 0.072(3) 0.091(3) 0.053(2) -0.045(3) -0.029(2) 0.022(2)
C12S 0.050(2) 0.063(2) 0.0316(17) -0.0172(18) -0.0049(15) 0.0018(16)
C13S 0.0253(14) 0.0262(14) 0.0234(13) -0.0041(11) -0.0103(11) 0.0005(11)
F1 0.0337(10) 0.0618(12) 0.0308(9) -0.0210(9) -0.0081(8) 0.0112(8)
F2 0.0379(10) 0.0368(9) 0.0319(9) 0.0005(8) -0.0191(8) 0.0031(7)
F3 0.0506(11) 0.0346(9) 0.0270(9) -0.0015(8) -0.0143(8) -0.0103(7)
O1S 0.0569(14) 0.0263(11) 0.0297(11) 0.0090(10) -0.0214(10) -0.0020(8)
O2S 0.0518(13) 0.0211(10) 0.0241(10) -0.0026(9) -0.0146(9) -0.0020(8)
O3S 0.0449(13) 0.0313(11) 0.0374(12) -0.0147(10) 0.0045(10) 0.0023(9)
S1 0.0371(4) 0.0187(3) 0.0183(3) -0.0023(3) -0.0070(3) 0.0006(2)

loop_
_atom_type_symbol
_atom_type_description
_atom_type_scat_dispersion_real
_atom_type_scat_dispersion_imag
_atom_type_scat_source
C C 0.0033 0.0016 'International Tables Vol C Tables 4.2.6.8 and 6.1.1.4'
H H 0.0000 0.0000 'International Tables Vol C Tables 4.2.6.8 and 6.1.1.4'
N N 0.0061 0.0033 'International Tables Vol C Tables 4.2.6.8 and 6.1.1.4'
O O 0.0106 0.0060 'International Tables Vol C Tables 4.2.6.8 and 6.1.1.4'
Fe Fe 0.3463 0.8444 'International Tables Vol C Tables 4.2.6.8 and 6.1.1.4'
Cl Cl 0.1484 0.1585 'International Tables Vol C Tables 4.2.6.8 and 6.1.1.4'
S S 0.1246 0.1234 'International Tables Vol C Tables 4.2.6.8 and 6.1.1.4'
F F 0.0171 0.0103 'International Tables Vol C Tables 4.2.6.8 and 6.1.1.4'

loop_
_geom_angle_atom_site_label_1
_geom_angle_atom_site_label_2
_geom_angle_atom_site_label_3
_geom_angle
N7 Fe1 N5 179.21(8)
N7 Fe1 N3 90.63(8)
N5 Fe1 N3 89.98(8)
N7 Fe1 N2 90.57(8)
N5 Fe1 N2 89.92(8)
N3 Fe1 N2 89.82(8)
N7 Fe1 N4 90.05(8)
N5 Fe1 N4 89.46(8)
N3 Fe1 N4 90.27(8)
N2 Fe1 N4 179.38(8)
N7 Fe1 N1 88.84(8)
N5 Fe1 N1 90.55(8)
N3 Fe1 N1 179.31(8)
N2 Fe1 N1 89.74(8)
N4 Fe1 N1 90.18(8)
C(A1 N1 C(A2 105.44(18)
C(A1 N1 Fe1 127.76(15)
C(A2 N1 Fe1 126.36(15)
C(A3 N2 C(A4 105.52(18)
C(A3 N2 Fe1 127.11(15)
C(A4 N2 Fe1 127.13(15)
C(A5 N3 C(A6 105.26(18)
C(A5 N3 Fe1 127.89(15)
C(A6 N3 Fe1 126.69(15)
C(A7 N4 C(A8 105.95(18)
C(A7 N4 Fe1 126.91(15)
C(A8 N4 Fe1 127.11(15)
C1 N5 C3 106.7(2)
C1 N5 Fe1 125.35(16)
C3 N5 Fe1 127.97(16)
C1 N6 C2 107.2(2)
C1 N6 C4 125.4(2)
C2 N6 C4 127.4(2)
C10 N7 C12 106.21(19)
C10 N7 Fe1 126.56(16)
C12 N7 Fe1 127.22(15)
C10 N8 C11 107.07(19)
C10 N8 C13 126.4(2)
C11 N8 C13 126.5(2)
C25 N9 C20 122.4(2)
C25 N9 H9A 118.8
C20 N9 H9A 118.8
C36 N10 C31 121.5(2)
C36 N10 H10A 119.3
C31 N10 H10A 119.3
C47 N11 C42 123.6(2)
C47 N11 H11A 118.2
C42 N11 H11A 118.2
C58 N12 C53 129.7(2)
C58 N12 H12A 115.2
C53 N12 H12A 115.2
N1 C(A1 C(M4 125.4(2)
N1 C(A1 C(B1 110.1(2)
C(M4 C(A1 C(B1 124.1(2)
N1 C(A2 C(M1 126.0(2)
N1 C(A2 C(B2 109.9(2)
C(M1 C(A2 C(B2 124.1(2)
N2 C(A3 C(M1 125.3(2)
N2 C(A3 C(B3 110.14(19)
C(M1 C(A3 C(B3 124.5(2)
N2 C(A4 C(M2 125.9(2)
N2 C(A4 C(B4 109.97(19)
C(M2 C(A4 C(B4 123.6(2)
N3 C(A5 C(M2 125.7(2)
N3 C(A5 C(B5 110.32(19)
C(M2 C(A5 C(B5 123.8(2)
N3 C(A6 C(M3 126.0(2)
N3 C(A6 C(B6 110.06(19)
C(M3 C(A6 C(B6 123.8(2)
N4 C(A7 C(M3 125.8(2)
N4 C(A7 C(B7 109.86(19)
C(M3 C(A7 C(B7 124.3(2)
N4 C(A8 C(M4 126.1(2)
N4 C(A8 C(B8 109.72(19)
C(M4 C(A8 C(B8 124.1(2)
C(B2 C(B1 C(A1 107.3(2)
C(B2 C(B1 H(BA 126.3
C(A1 C(B1 H(BA 126.3
C(B1 C(B2 C(A2 107.0(2)
C(B1 C(B2 H(BB 126.5
C(A2 C(B2 H(BB 126.5
C(B4 C(B3 C(A3 106.9(2)
C(B4 C(B3 H(BC 126.6
C(A3 C(B3 H(BC 126.6
C(B3 C(B4 C(A4 107.4(2)
C(B3 C(B4 H(BD 126.3
C(A4 C(B4 H(BD 126.3
C(B6 C(B5 C(A5 107.1(2)
C(B6 C(B5 H(BE 126.4
C(A5 C(B5 H(BE 126.4
C(B5 C(B6 C(A6 107.2(2)
C(B5 C(B6 H(BF 126.4
C(A6 C(B6 H(BF 126.4
C(B8 C(B7 C(A7 107.1(2)
C(B8 C(B7 H(BG 126.4
C(A7 C(B7 H(BG 126.4
C(B7 C(B8 C(A8 107.3(2)
C(B7 C(B8 H(BH 126.4
C(A8 C(B8 H(BH 126.4
C(A2 C(M1 C(A3 122.7(2)
C(A2 C(M1 C19 118.3(2)
C(A3 C(M1 C19 118.5(2)
C(A5 C(M2 C(A4 123.0(2)
C(A5 C(M2 C30 118.1(2)
C(A4 C(M2 C30 118.2(2)
C(A6 C(M3 C(A7 122.9(2)
C(A6 C(M3 C41 117.4(2)
C(A7 C(M3 C41 119.6(2)
C(A8 C(M4 C(A1 123.3(2)
C(A8 C(M4 C52 118.0(2)
C(A1 C(M4 C52 118.2(2)
N5 C1 N6 110.5(2)
N5 C1 H1A 124.7
N6 C1 H1A 124.7
C3 C2 N6 106.7(2)
C3 C2 H2A 126.6
N6 C2 H2A 126.6
C2 C3 N5 108.9(2)
C2 C3 H3A 125.6
N5 C3 H3A 125.6
C9 C4 C5 120.9(3)
C9 C4 N6 119.6(2)
C5 C4 N6 119.5(2)
C6 C5 C4 118.7(3)
C6 C5 H5A 120.6
C4 C5 H5A 120.6
C7 C6 C5 120.8(3)
C7 C6 H6A 119.6
C5 C6 H6A 119.6
C6 C7 C8 119.8(3)
C6 C7 H7A 120.1
C8 C7 H7A 120.1
C7 C8 C9 120.0(3)
C7 C8 H8A 120.0
C9 C8 H8A 120.0
C4 C9 C8 119.6(3)
C4 C9 H9B 120.2
C8 C9 H9B 120.2
N7 C10 N8 110.9(2)
N7 C10 H10B 124.5
N8 C10 H10B 124.5
C12 C11 N8 106.8(2)
C12 C11 H11B 126.6
N8 C11 H11B 126.6
C11 C12 N7 109.0(2)
C11 C12 H12B 125.5
N7 C12 H12B 125.5
C14 C13 C18 120.9(2)
C14 C13 N8 119.1(2)
C18 C13 N8 120.0(2)
C15 C14 C13 119.4(3)
C15 C14 H14A 120.3
C13 C14 H14A 120.3
C16 C15 C14 120.4(3)
C16 C15 H15A 119.8
C14 C15 H15A 119.8
C15 C16 C17 120.3(3)
C15 C16 H16A 119.8
C17 C16 H16A 119.8
C16 C17 C18 120.1(3)
C16 C17 H17A 120.0
C18 C17 H17A 120.0
C13 C18 C17 118.9(3)
C13 C18 H18A 120.5
C17 C18 H18A 120.5
C20 C19 C24 118.1(2)
C20 C19 C(M1 125.5(2)
C24 C19 C(M1 116.2(2)
C21 C20 C19 120.0(2)
C21 C20 N9 119.6(2)
C19 C20 N9 120.4(2)
C22 C21 C20 120.5(2)
C22 C21 H21A 119.8
C20 C21 H21A 119.8
C21 C22 C23 120.4(2)
C21 C22 H22A 119.8
C23 C22 H22A 119.8
C24 C23 C22 118.8(2)
C24 C23 H23A 120.6
C22 C23 H23A 120.6
C23 C24 C19 122.2(2)
C23 C24 H24A 118.9
C19 C24 H24A 118.9
O1 C25 N9 121.8(2)
O1 C25 C26 122.1(2)
N9 C25 C26 116.1(2)
C27 C26 C25 110.0(5)
C27 C26 C29 100.3(5)
C25 C26 C29 111.0(3)
C27 C26 C28 122.8(5)
C25 C26 C28 108.1(3)
C29 C26 C28 104.0(3)
C25 C26 C27B 106.6(5)
C29 C26 C27B 127.2(5)
C28 C26 C27B 97.9(4)
C26 C27 H27A 109.5
C26 C27 H27B 109.5
H27A C27 H27B 109.5
C26 C27 H27C 109.5
H27A C27 H27C 109.5
H27B C27 H27C 109.5
C26 C27B H27D 109.5
C26 C27B H27E 109.5
H27D C27B H27E 109.5
C26 C27B H27F 109.5
H27D C27B H27F 109.5
H27E C27B H27F 109.5
C26 C28 H28A 109.5
C26 C28 H28B 109.5
H28A C28 H28B 109.5
C26 C28 H28C 109.5
H28A C28 H28C 109.5
H28B C28 H28C 109.5
C26 C29 H29A 109.5
C26 C29 H29B 109.5
H29A C29 H29B 109.5
C26 C29 H29C 109.5
H29A C29 H29C 109.5
H29B C29 H29C 109.5
C31 C30 C35 118.5(2)
C31 C30 C(M2 122.4(2)
C35 C30 C(M2 119.1(2)
C32 C31 C30 120.2(2)
C32 C31 N10 120.1(2)
C30 C31 N10 119.7(2)
C33 C32 C31 120.6(2)
C33 C32 H32A 119.7
C31 C32 H32A 119.7
C32 C33 C34 120.0(2)
C32 C33 H33A 120.0
C34 C33 H33A 120.0
C33 C34 C35 119.8(2)
C33 C34 H34A 120.1
C35 C34 H34A 120.1
C34 C35 C30 121.0(2)
C34 C35 H35A 119.5
C30 C35 H35A 119.5
O2 C36 N10 121.5(2)
O2 C36 C37 122.1(2)
N10 C36 C37 116.5(2)
C39 C37 C38 111.8(5)
C40B C37 C38B 107.3(5)
C39 C37 C36 109.3(4)
C38 C37 C36 108.3(3)
C40B C37 C36 116.9(3)
C38B C37 C36 108.1(4)
C40B C37 C39B 108.8(5)
C38B C37 C39B 109.5(5)
C36 C37 C39B 106.1(4)
C39 C37 C40 112.2(5)
C38 C37 C40 108.8(4)
C36 C37 C40 106.2(3)
C37 C38 H38A 109.5
C37 C38 H38B 109.5
H38A C38 H38B 109.5
C37 C38 H38C 109.5
H38A C38 H38C 109.5
H38B C38 H38C 109.5
C37 C39 H39A 109.5
C37 C39 H39B 109.5
H39A C39 H39B 109.5
C37 C39 H39C 109.5
H39A C39 H39C 109.5
H39B C39 H39C 109.5
C37 C40 H40A 109.5
C37 C40 H40B 109.5
H40A C40 H40B 109.5
C37 C40 H40C 109.5
H40A C40 H40C 109.5
H40B C40 H40C 109.5
C37 C38B H38D 109.5
C37 C38B H38E 109.5
H38D C38B H38E 109.5
C37 C38B H38F 109.5
H38D C38B H38F 109.5
H38E C38B H38F 109.5
C37 C39B H39D 109.5
C37 C39B H39E 109.5
H39D C39B H39E 109.5
C37 C39B H39F 109.5
H39D C39B H39F 109.5
H39E C39B H39F 109.5
C37 C40B H40D 109.5
C37 C40B H40E 109.5
H40D C40B H40E 109.5
C37 C40B H40F 109.5
H40D C40B H40F 109.5
H40E C40B H40F 109.5
C46 C41 C42 118.4(2)
C46 C41 C(M3 118.5(2)
C42 C41 C(M3 123.1(2)
C43 C42 C41 120.1(2)
C43 C42 N11 120.1(2)
C41 C42 N11 119.8(2)
C44 C43 C42 120.5(2)
C44 C43 H43A 119.7
C42 C43 H43A 119.7
C43 C44 C45 120.1(2)
C43 C44 H44A 120.0
C45 C44 H44A 120.0
C46 C45 C44 119.7(2)
C46 C45 H45A 120.2
C44 C45 H45A 120.2
C45 C46 C41 121.3(2)
C45 C46 H46A 119.4
C41 C46 H46A 119.4
O3 C47 N11 121.9(2)
O3 C47 C48 122.8(2)
N11 C47 C48 115.2(2)
C51 C48 C49 111.2(3)
C51 C48 C47 109.0(2)
C49 C48 C47 109.0(2)
C51 C48 C50 110.3(3)
C49 C48 C50 107.7(2)
C47 C48 C50 109.6(2)
C48 C49 H49A 109.5
C48 C49 H49B 109.5
H49A C49 H49B 109.5
C48 C49 H49C 109.5
H49A C49 H49C 109.5
H49B C49 H49C 109.5
C48 C50 H50A 109.5
C48 C50 H50B 109.5
H50A C50 H50B 109.5
C48 C50 H50C 109.5
H50A C50 H50C 109.5
H50B C50 H50C 109.5
C48 C51 H51A 109.5
C48 C51 H51B 109.5
H51A C51 H51B 109.5
C48 C51 H51C 109.5
H51A C51 H51C 109.5
H51B C51 H51C 109.5
C57 C52 C53 118.9(2)
C57 C52 C(M4 119.5(2)
C53 C52 C(M4 121.6(2)
C54 C53 N12 122.7(2)
C54 C53 C52 119.8(2)
N12 C53 C52 117.5(2)
C55 C54 C53 120.0(2)
C55 C54 H54A 120.0
C53 C54 H54A 120.0
C54 C55 C56 120.8(2)
C54 C55 H55A 119.6
C56 C55 H55A 119.6
C55 C56 C57 119.3(2)
C55 C56 H56A 120.3
C57 C56 H56A 120.3
C56 C57 C52 121.2(2)
C56 C57 H57A 119.4
C52 C57 H57A 119.4
O4 C58 N12 123.2(3)
O4 C58 C59 123.6(3)
N12 C58 C59 113.2(2)
C62 C59 C60 121.0(5)
C62 C59 C58 110.0(5)
C60 C59 C58 110.6(3)
C62 C59 C61 95.5(5)
C60 C59 C61 110.1(3)
C58 C59 C61 108.1(3)
C60 C59 C62B 97.6(4)
C58 C59 C62B 108.1(5)
C61 C59 C62B 121.7(5)
C59 C60 H60A 109.5
C59 C60 H60B 109.5
H60A C60 H60B 109.5
C59 C60 H60C 109.5
H60A C60 H60C 109.5
H60B C60 H60C 109.5
C59 C61 H61A 109.5
C59 C61 H61B 109.5
H61A C61 H61B 109.5
C59 C61 H61C 109.5
H61A C61 H61C 109.5
H61B C61 H61C 109.5
C59 C62 H62A 109.5
C59 C62 H62B 109.5
H62A C62 H62B 109.5
C59 C62 H62C 109.5
H62A C62 H62C 109.5
H62B C62 H62C 109.5
C59 C62B H62D 109.5
C59 C62B H62E 109.5
H62D C62B H62E 109.5
C59 C62B H62F 109.5
H62D C62B H62F 109.5
H62E C62B H62F 109.5
C6S C1S C2S 121.8(3)
C6S C1S Cl1 119.5(2)
C2S C1S Cl1 118.7(2)
C3S C2S C1S 118.9(3)
C3S C2S H2SA 120.6
C1S C2S H2SA 120.6
C2S C3S C4S 120.0(3)
C2S C3S H3SA 120.0
C4S C3S H3SA 120.0
C5S C4S C3S 119.8(3)
C5S C4S H4SA 120.1
C3S C4S H4SA 120.1
C6S C5S C4S 120.9(3)
C6S C5S H5SA 119.6
C4S C5S H5SA 119.6
C5S C6S C1S 118.7(3)
C5S C6S H6SA 120.7
C1S C6S H6SA 120.7
C8S C7S C12S 120.8(4)
C8S C7S Cl2 119.4(3)
C12S C7S Cl2 119.7(3)
C7S C8S C9S 118.2(4)
C7S C8S H8SA 120.9
C9S C8S H8SA 120.9
C10S C9S C8S 121.0(4)
C10S C9S H9SA 119.5
C8S C9S H9SA 119.5
C11S C10S C9S 120.5(4)
C11S C10S H10C 119.8
C9S C10S H10C 119.8
C10S C11S C12S 119.9(4)
C10S C11S H11C 120.0
C12S C11S H11C 120.0
C7S C12S C11S 119.5(4)
C7S C12S H12C 120.2
C11S C12S H12C 120.2
F2 C13S F3 107.8(2)
F2 C13S F1 107.7(2)
F3 C13S F1 107.4(2)
F2 C13S S1 112.02(18)
F3 C13S S1 111.33(18)
F1 C13S S1 110.49(18)
O1S S1 O3S 115.42(14)
O1S S1 O2S 114.89(13)
O3S S1 O2S 115.08(13)
O1S S1 C13S 103.34(12)
O3S S1 C13S 102.42(13)
O2S S1 C13S 103.08(12)

loop_
_geom_bond_atom_site_label_1
_geom_bond_atom_site_label_2
_geom_bond_distance
Fe1 N7 1.9628(19)
Fe1 N5 1.9632(19)
Fe1 N3 1.9719(19)
Fe1 N2 1.9737(18)
Fe1 N4 1.9752(18)
Fe1 N1 1.9785(19)
N1 C(A1 1.371(3)
N1 C(A2 1.379(3)
N2 C(A3 1.376(3)
N2 C(A4 1.378(3)
N3 C(A5 1.369(3)
N3 C(A6 1.376(3)
N4 C(A7 1.374(3)
N4 C(A8 1.374(3)
N5 C1 1.314(3)
N5 C3 1.376(3)
N6 C1 1.346(3)
N6 C2 1.374(3)
N6 C4 1.429(3)
N7 C10 1.317(3)
N7 C12 1.380(3)
N8 C10 1.343(3)
N8 C11 1.375(3)
N8 C13 1.429(3)
N9 C25 1.356(3)
N9 C20 1.418(3)
N9 H9A 0.8800
N10 C36 1.361(3)
N10 C31 1.421(3)
N10 H10A 0.8800
N11 C47 1.355(3)
N11 C42 1.419(3)
N11 H11A 0.8800
N12 C58 1.357(3)
N12 C53 1.397(3)
N12 H12A 0.8800
O1 C25 1.217(3)
O2 C36 1.216(3)
O3 C47 1.222(3)
O4 C58 1.203(4)
C(A1 C(M4 1.391(3)
C(A1 C(B1 1.432(3)
C(A2 C(M1 1.383(3)
C(A2 C(B2 1.436(3)
C(A3 C(M1 1.389(3)
C(A3 C(B3 1.431(3)
C(A4 C(M2 1.388(3)
C(A4 C(B4 1.426(3)
C(A5 C(M2 1.383(3)
C(A5 C(B5 1.436(3)
C(A6 C(M3 1.380(3)
C(A6 C(B6 1.436(3)
C(A7 C(M3 1.393(3)
C(A7 C(B7 1.432(3)
C(A8 C(M4 1.391(3)
C(A8 C(B8 1.433(3)
C(B1 C(B2 1.343(3)
C(B1 H(BA 0.9500
C(B2 H(BB 0.9500
C(B3 C(B4 1.350(3)
C(B3 H(BC 0.9500
C(B4 H(BD 0.9500
C(B5 C(B6 1.334(3)
C(B5 H(BE 0.9500
C(B6 H(BF 0.9500
C(B7 C(B8 1.346(3)
C(B7 H(BG 0.9500
C(B8 H(BH 0.9500
C(M1 C19 1.494(3)
C(M2 C30 1.496(3)
C(M3 C41 1.486(3)
C(M4 C52 1.496(3)
C1 H1A 0.9500
C2 C3 1.345(4)
C2 H2A 0.9500
C3 H3A 0.9500
C4 C9 1.366(4)
C4 C5 1.384(4)
C5 C6 1.383(4)
C5 H5A 0.9500
C6 C7 1.370(5)
C6 H6A 0.9500
C7 C8 1.375(5)
C7 H7A 0.9500
C8 C9 1.388(4)
C8 H8A 0.9500
C9 H9B 0.9500
C10 H10B 0.9500
C11 C12 1.345(3)
C11 H11B 0.9500
C12 H12B 0.9500
C13 C14 1.377(4)
C13 C18 1.385(4)
C14 C15 1.377(4)
C14 H14A 0.9500
C15 C16 1.374(4)
C15 H15A 0.9500
C16 C17 1.374(4)
C16 H16A 0.9500
C17 C18 1.389(4)
C17 H17A 0.9500
C18 H18A 0.9500
C19 C20 1.390(3)
C19 C24 1.391(3)
C20 C21 1.389(3)
C21 C22 1.377(3)
C21 H21A 0.9500
C22 C23 1.381(4)
C22 H22A 0.9500
C23 C24 1.378(3)
C23 H23A 0.9500
C24 H24A 0.9500
C25 C26 1.521(4)
C26 C27 1.488(9)
C26 C29 1.535(5)
C26 C28 1.547(5)
C26 C27B 1.562(8)
C27 H27A 0.9800
C27 H27B 0.9800
C27 H27C 0.9800
C27B H27D 0.9800
C27B H27E 0.9800
C27B H27F 0.9800
C28 H28A 0.9800
C28 H28B 0.9800
C28 H28C 0.9800
C29 H29A 0.9800
C29 H29B 0.9800
C29 H29C 0.9800
C30 C31 1.392(3)
C30 C35 1.393(3)
C31 C32 1.385(3)
C32 C33 1.373(4)
C32 H32A 0.9500
C33 C34 1.380(4)
C33 H33A 0.9500
C34 C35 1.383(3)
C34 H34A 0.9500
C35 H35A 0.9500
C36 C37 1.524(4)
C37 C39 1.471(8)
C37 C38 1.510(6)
C37 C40B 1.511(7)
C37 C38B 1.517(7)
C37 C39B 1.541(8)
C37 C40 1.560(8)
C38 H38A 0.9800
C38 H38B 0.9800
C38 H38C 0.9800
C39 H39A 0.9800
C39 H39B 0.9800
C39 H39C 0.9800
C40 H40A 0.9800
C40 H40B 0.9800
C40 H40C 0.9800
C38B H38D 0.9800
C38B H38E 0.9800
C38B H38F 0.9800
C39B H39D 0.9800
C39B H39E 0.9800
C39B H39F 0.9800
C40B H40D 0.9800
C40B H40E 0.9800
C40B H40F 0.9800
C41 C46 1.393(3)
C41 C42 1.395(3)
C42 C43 1.388(3)
C43 C44 1.375(4)
C43 H43A 0.9500
C44 C45 1.381(4)
C44 H44A 0.9500
C45 C46 1.379(3)
C45 H45A 0.9500
C46 H46A 0.9500
C47 C48 1.524(4)
C48 C51 1.514(4)
C48 C49 1.523(4)
C48 C50 1.526(4)
C49 H49A 0.9800
C49 H49B 0.9800
C49 H49C 0.9800
C50 H50A 0.9800
C50 H50B 0.9800
C50 H50C 0.9800
C51 H51A 0.9800
C51 H51B 0.9800
C51 H51C 0.9800
C52 C57 1.385(3)
C52 C53 1.403(3)
C53 C54 1.392(3)
C54 C55 1.378(4)
C54 H54A 0.9500
C55 C56 1.381(4)
C55 H55A 0.9500
C56 C57 1.384(3)
C56 H56A 0.9500
C57 H57A 0.9500
C58 C59 1.534(4)
C59 C62 1.495(11)
C59 C60 1.504(5)
C59 C61 1.535(5)
C59 C62B 1.599(9)
C60 H60A 0.9800
C60 H60B 0.9800
C60 H60C 0.9800
C61 H61A 0.9800
C61 H61B 0.9800
C61 H61C 0.9800
C62 H62A 0.9800
C62 H62B 0.9800
C62 H62C 0.9800
C62B H62D 0.9800
C62B H62E 0.9800
C62B H62F 0.9800
Cl1 C1S 1.735(3)
C1S C6S 1.377(4)
C1S C2S 1.382(4)
C2S C3S 1.377(4)
C2S H2SA 0.9500
C3S C4S 1.385(5)
C3S H3SA 0.9500
C4S C5S 1.383(5)
C4S H4SA 0.9500
C5S C6S 1.364(4)
C5S H5SA 0.9500
C6S H6SA 0.9500
Cl2 C7S 1.729(3)
C7S C8S 1.356(5)
C7S C12S 1.371(5)
C8S C9S 1.382(6)
C8S H8SA 0.9500
C9S C10S 1.349(7)
C9S H9SA 0.9500
C10S C11S 1.343(7)
C10S H10C 0.9500
C11S C12S 1.372(5)
C11S H11C 0.9500
C12S H12C 0.9500
C13S F2 1.322(3)
C13S F3 1.326(3)
C13S F1 1.331(3)
C13S S1 1.819(3)
O1S S1 1.429(2)
O2S S1 1.4367(19)
O3S S1 1.434(2)

_cod_database_fobs_code 1550482
